data_7220989
loop_
_publ_author_name
'Havlik, Ales'
'Lama\<c, Martin'
'Pinkas, Jiri'
'R\%u\<zi\<cka, Ale\<s'
'Horacek, Michal'

_publ_section_title
;
 Mixed Amido-cyclopentadienyl Group 4 Metal Complexes
;
_journal_name_full 'RSC Adv.'
_journal_paper_doi 10.1039/C5RA07742G
_journal_year 2015
_chemical_formula_moiety 'C19 H28 Cl2 N2 Ti'
_chemical_formula_sum 'C19 H28 Cl2 N2 Ti'
_chemical_formula_weight 403.23
_chemical_name_systematic
; 
 ? 
;
_space_group_IT_number 14
_symmetry_cell_setting monoclinic
_symmetry_space_group_name_Hall '-P 2ybc'
_symmetry_space_group_name_H-M 'P 1 21/c 1'
_atom_sites_solution_hydrogens geom
_atom_sites_solution_primary direct
_atom_sites_solution_secondary difmap
_audit_creation_method SHELXL-97
_audit_update_record
;
2015-06-22 deposited with the CCDC.
2015-07-02 downloaded from the CCDC.
;
_cell_angle_alpha 90
_cell_angle_beta 94.609(7)
_cell_angle_gamma 90
_cell_formula_units_Z 8
_cell_length_a 24.5850(16)
_cell_length_b 9.2920(7)
_cell_length_c 17.769(2)
_cell_measurement_reflns_used 32497
_cell_measurement_temperature 150(1)
_cell_measurement_theta_max 27.5
_cell_measurement_theta_min 1
_cell_volume 4046.1(6)
_computing_cell_refinement 'COLLECT and DENZO'
_computing_data_collection 'COLLECT (Hooft, 1998) and DENZO (Otwinowski & Minor, 1997)'
_computing_data_reduction 'COLLECT and DENZO'
_computing_molecular_graphics 'PLATON (Spek, 2003)'
_computing_publication_material 'SHELXL-97 (Sheldrick, 2008)'
_computing_structure_refinement 'SHELXL-97 (Sheldrick, 1997)'
_computing_structure_solution 'SIR92 (Altomare et al., 1994)'
_diffrn_ambient_temperature 150(1)
_diffrn_detector_area_resol_mean 9.091
_diffrn_measured_fraction_theta_full 0.981
_diffrn_measured_fraction_theta_max 0.981
_diffrn_measurement_device_type 'Bruker Nonius KappaCCD area detector'
_diffrn_measurement_method '\f and \w scans to fill the Ewald sphere'
_diffrn_radiation_monochromator graphite
_diffrn_radiation_source 'fine-focus sealed tube'
_diffrn_radiation_type MoK\a
_diffrn_radiation_wavelength 0.71073
_diffrn_reflns_av_R_equivalents 0.0783
_diffrn_reflns_av_sigmaI/netI 0.0692
_diffrn_reflns_limit_h_max 31
_diffrn_reflns_limit_h_min -30
_diffrn_reflns_limit_k_max 11
_diffrn_reflns_limit_k_min -12
_diffrn_reflns_limit_l_max 20
_diffrn_reflns_limit_l_min -22
_diffrn_reflns_number 32411
_diffrn_reflns_theta_full 27.50
_diffrn_reflns_theta_max 27.50
_diffrn_reflns_theta_min 1.66
_diffrn_standards_number 0
_exptl_absorpt_coefficient_mu 0.690
_exptl_absorpt_correction_T_max 0.922
_exptl_absorpt_correction_T_min 0.879
_exptl_absorpt_correction_type integration
_exptl_absorpt_process_details
;
Gaussian integration (Coppens, 1970)
;
_exptl_crystal_colour 'dark red'
_exptl_crystal_density_diffrn 1.324
_exptl_crystal_density_method 'not measured'
_exptl_crystal_description block
_exptl_crystal_F_000 1696
_exptl_crystal_size_max 0.26
_exptl_crystal_size_mid 0.20
_exptl_crystal_size_min 0.15
_refine_diff_density_max 0.326
_refine_diff_density_min -0.385
_refine_diff_density_rms 0.078
_refine_ls_extinction_method none
_refine_ls_goodness_of_fit_ref 1.118
_refine_ls_hydrogen_treatment constr
_refine_ls_matrix_type full
_refine_ls_number_parameters 433
_refine_ls_number_reflns 9102
_refine_ls_number_restraints 0
_refine_ls_restrained_S_all 1.118
_refine_ls_R_factor_all 0.1061
_refine_ls_R_factor_gt 0.0566
_refine_ls_shift/su_max 0.001
_refine_ls_shift/su_mean 0.000
_refine_ls_structure_factor_coef Fsqd
_refine_ls_weighting_details 'calc w=1/[\s^2^(Fo^2^)+(0.0247P)^2^+4.9316P] where P=(Fo^2^+2Fc^2^)/3'
_refine_ls_weighting_scheme calc
_refine_ls_wR_factor_gt 0.0958
_refine_ls_wR_factor_ref 0.1152
_reflns_number_gt 5985
_reflns_number_total 9102
_reflns_threshold_expression >2sigma(I)
_cod_data_source_file c5ra07742g2.cif
_cod_data_source_block 7
_cod_original_sg_symbol_H-M 'P 21/c'
_cod_database_code 7220989

loop_
_symmetry_equiv_pos_as_xyz
'x, y, z'
'-x, y+1/2, -z+1/2'
'-x, -y, -z'
'x, -y-1/2, z-1/2'

loop_
_atom_site_label
_atom_site_type_symbol
_atom_site_fract_x
_atom_site_fract_y
_atom_site_fract_z
_atom_site_U_iso_or_equiv
_atom_site_adp_type
_atom_site_occupancy
_atom_site_symmetry_multiplicity
_atom_site_calc_flag
_atom_site_refinement_flags
Ti1 Ti 0.10487(2) -0.23264(6) 0.12694(3) 0.02044(13) Uani 1 1 d .
Ti2 Ti 0.39010(2) 0.25097(6) 0.37615(3) 0.01893(13) Uani 1 1 d .
Cl4 Cl 0.38609(3) 0.46140(9) 0.44128(5) 0.0334(2) Uani 1 1 d .
Cl3 Cl 0.38951(3) 0.33456(10) 0.25664(5) 0.0344(2) Uani 1 1 d .
Cl1 Cl 0.10421(3) -0.26784(10) 0.25371(5) 0.0347(2) Uani 1 1 d .
Cl2 Cl 0.11229(4) -0.46122(9) 0.08471(6) 0.0379(2) Uani 1 1 d .
N2 N 0.32095(10) 0.1579(3) 0.37889(14) 0.0201(5) Uani 1 1 d .
H2 H 0.3183 0.0590 0.3912 0.024 Uiso 1 1 d R
N1 N 0.17418(10) -0.1459(3) 0.11713(14) 0.0219(6) Uani 1 1 d .
H1 H 0.1802 -0.0455 0.1041 0.026 Uiso 1 1 d R
C20 C 0.26836(12) 0.2061(3) 0.35344(16) 0.0175(6) Uani 1 1 d .
N3 N 0.23558(11) 0.1247(3) 0.09372(15) 0.0254(6) Uani 1 1 d .
C21 C 0.22674(13) 0.1040(3) 0.33435(18) 0.0232(7) Uani 1 1 d .
C1 C 0.22706(12) -0.1988(3) 0.13442(17) 0.0193(6) Uani 1 1 d .
C34 C 0.38882(15) -0.0254(4) 0.5067(2) 0.0452(10) Uani 1 1 d .
H34A H 0.3631 -0.0869 0.4788 0.054 Uiso 1 1 d R
H34B H 0.3696 0.0420 0.5358 0.054 Uiso 1 1 d R
H34C H 0.4127 -0.0826 0.5401 0.054 Uiso 1 1 d R
N4 N 0.26343(11) -0.1108(3) 0.40435(15) 0.0258(6) Uani 1 1 d .
C9 C 0.26719(19) 0.1782(4) 0.1602(2) 0.0482(11) Uani 1 1 d .
H9A H 0.3014 0.2149 0.1460 0.058 Uiso 1 1 d R
H9B H 0.2737 0.1015 0.1960 0.058 Uiso 1 1 d R
H9C H 0.2474 0.2540 0.1826 0.058 Uiso 1 1 d R
C25 C 0.25617(12) 0.3519(3) 0.34702(17) 0.0198(6) Uani 1 1 d .
H25 H 0.2832 0.4193 0.3600 0.024 Uiso 1 1 d R
C13 C 0.06734(13) -0.0023(3) 0.0988(2) 0.0267(8) Uani 1 1 d .
C7 C 0.26458(13) 0.0076(3) 0.05904(18) 0.0241(7) Uani 1 1 d .
H7A H 0.3001 0.0419 0.0471 0.029 Uiso 1 1 d R
H7B H 0.2443 -0.0192 0.0120 0.029 Uiso 1 1 d R
C11 C 0.01220(13) -0.2017(3) 0.08741(19) 0.0259(7) Uani 1 1 d .
C26 C 0.23797(13) -0.0551(3) 0.33302(18) 0.0256(7) Uani 1 1 d .
H26A H 0.2038 -0.1054 0.3211 0.031 Uiso 1 1 d R
H26B H 0.2616 -0.0755 0.2931 0.031 Uiso 1 1 d R
C2 C 0.27200(12) -0.1244(3) 0.10874(17) 0.0213(7) Uani 1 1 d .
C4 C 0.33248(14) -0.3054(4) 0.1674(2) 0.0322(8) Uani 1 1 d .
H4 H 0.3676 -0.3404 0.1786 0.039 Uiso 1 1 d R
C32 C 0.46747(13) 0.1170(4) 0.3503(2) 0.0303(8) Uani 1 1 d .
C14 C 0.07536(13) -0.0698(3) 0.02949(19) 0.0260(7) Uani 1 1 d .
C10 C 0.04121(13) -0.1928(3) 0.02219(19) 0.0257(7) Uani 1 1 d .
C8 C 0.22684(14) 0.2432(3) 0.04054(19) 0.0317(8) Uani 1 1 d .
H8A H 0.2072 0.3191 0.0631 0.038 Uiso 1 1 d R
H8B H 0.2061 0.2095 -0.0041 0.038 Uiso 1 1 d R
H8C H 0.2615 0.2789 0.0273 0.038 Uiso 1 1 d R
C15 C 0.03540(16) -0.2877(4) -0.0461(2) 0.0409(9) Uani 1 1 d .
H15A H 0.0105 -0.3647 -0.0377 0.049 Uiso 1 1 d R
H15B H 0.0704 -0.3269 -0.0553 0.049 Uiso 1 1 d R
H15C H 0.0215 -0.2322 -0.0890 0.049 Uiso 1 1 d R
C3 C 0.32397(13) -0.1792(4) 0.12642(19) 0.0295(8) Uani 1 1 d .
H3 H 0.3539 -0.1300 0.1105 0.035 Uiso 1 1 d R
C12 C 0.02819(13) -0.0842(4) 0.13510(19) 0.0281(8) Uani 1 1 d .
C22 C 0.17493(14) 0.1547(4) 0.3108(2) 0.0344(8) Uani 1 1 d .
H22 H 0.1471 0.0886 0.2990 0.041 Uiso 1 1 d R
C24 C 0.20442(13) 0.3983(3) 0.32181(18) 0.0240(7) Uani 1 1 d .
H24 H 0.1972 0.4962 0.3167 0.029 Uiso 1 1 d R
C19 C 0.10991(15) -0.0167(4) -0.0304(2) 0.0394(9) Uani 1 1 d .
H19A H 0.1268 -0.0968 -0.0535 0.047 Uiso 1 1 d R
H19B H 0.1376 0.0464 -0.0082 0.047 Uiso 1 1 d R
H19C H 0.0874 0.0348 -0.0681 0.047 Uiso 1 1 d R
C23 C 0.16348(14) 0.2998(4) 0.3045(2) 0.0335(8) Uani 1 1 d .
H23 H 0.1285 0.3306 0.2883 0.040 Uiso 1 1 d R
C38 C 0.40424(15) -0.1051(4) 0.3336(2) 0.0439(10) Uani 1 1 d .
H38A H 0.4314 -0.1782 0.3290 0.053 Uiso 1 1 d R
H38B H 0.3906 -0.0735 0.2842 0.053 Uiso 1 1 d R
H38C H 0.3748 -0.1437 0.3597 0.053 Uiso 1 1 d R
C6 C 0.23621(13) -0.3261(3) 0.17504(18) 0.0236(7) Uani 1 1 d .
H6 H 0.2066 -0.3758 0.1917 0.028 Uiso 1 1 d R
C29 C 0.42212(13) 0.0548(3) 0.4528(2) 0.0283(8) Uani 1 1 d .
C33 C 0.42925(13) 0.0194(3) 0.3771(2) 0.0291(8) Uani 1 1 d .
C30 C 0.45560(14) 0.1750(4) 0.4731(2) 0.0306(8) Uani 1 1 d .
C31 C 0.48297(13) 0.2140(3) 0.4095(2) 0.0296(8) Uani 1 1 d .
C18 C 0.09311(15) 0.1366(4) 0.1267(2) 0.0423(10) Uani 1 1 d .
H18A H 0.1316 0.1228 0.1377 0.051 Uiso 1 1 d R
H18B H 0.0771 0.1666 0.1717 0.051 Uiso 1 1 d R
H18C H 0.0870 0.2092 0.0885 0.051 Uiso 1 1 d R
C16 C -0.02818(14) -0.3163(4) 0.1036(2) 0.0388(9) Uani 1 1 d .
H16A H -0.0513 -0.3367 0.0587 0.047 Uiso 1 1 d R
H16B H -0.0501 -0.2832 0.1425 0.047 Uiso 1 1 d R
H16C H -0.0091 -0.4021 0.1203 0.047 Uiso 1 1 d R
C5 C 0.28827(14) -0.3793(4) 0.19112(19) 0.0289(8) Uani 1 1 d .
H5 H 0.2935 -0.4646 0.2181 0.035 Uiso 1 1 d R
C28 C 0.27681(15) -0.2627(3) 0.3967(2) 0.0325(8) Uani 1 1 d .
H28A H 0.2973 -0.2954 0.4418 0.039 Uiso 1 1 d R
H28B H 0.2981 -0.2754 0.3542 0.039 Uiso 1 1 d R
H28C H 0.2437 -0.3173 0.3891 0.039 Uiso 1 1 d R
C27 C 0.22725(19) -0.0946(4) 0.4647(2) 0.0472(11) Uani 1 1 d .
H27A H 0.1948 -0.1506 0.4535 0.057 Uiso 1 1 d R
H27B H 0.2176 0.0049 0.4695 0.057 Uiso 1 1 d R
H27C H 0.2457 -0.1275 0.5112 0.057 Uiso 1 1 d R
C17 C 0.00443(16) -0.0471(4) 0.2076(2) 0.0449(10) Uani 1 1 d .
H17A H 0.0320 -0.0021 0.2411 0.054 Uiso 1 1 d R
H17B H -0.0082 -0.1331 0.2307 0.054 Uiso 1 1 d R
H17C H -0.0256 0.0180 0.1977 0.054 Uiso 1 1 d R
C35 C 0.46283(18) 0.2405(5) 0.5504(2) 0.0511(11) Uani 1 1 d .
H35A H 0.4279 0.2669 0.5666 0.061 Uiso 1 1 d R
H35B H 0.4853 0.3247 0.5488 0.061 Uiso 1 1 d R
H35C H 0.4800 0.1723 0.5853 0.061 Uiso 1 1 d R
C36 C 0.52207(14) 0.3384(4) 0.4047(3) 0.0470(11) Uani 1 1 d .
H36A H 0.5488 0.3149 0.3702 0.056 Uiso 1 1 d R
H36B H 0.5400 0.3570 0.4537 0.056 Uiso 1 1 d R
H36C H 0.5022 0.4225 0.3871 0.056 Uiso 1 1 d R
C37 C 0.49023(17) 0.1110(5) 0.2749(2) 0.0500(11) Uani 1 1 d .
H37A H 0.5012 0.2058 0.2609 0.060 Uiso 1 1 d R
H37B H 0.4629 0.0755 0.2379 0.060 Uiso 1 1 d R
H37C H 0.5213 0.0480 0.2774 0.060 Uiso 1 1 d R

loop_
_atom_site_aniso_label
_atom_site_aniso_U_11
_atom_site_aniso_U_22
_atom_site_aniso_U_33
_atom_site_aniso_U_23
_atom_site_aniso_U_13
_atom_site_aniso_U_12
Ti1 0.0170(3) 0.0181(3) 0.0261(3) 0.0022(2) 0.0010(2) 0.0003(2)
Ti2 0.0156(3) 0.0177(3) 0.0233(3) 0.0006(2) 0.0004(2) 0.0009(2)
Cl4 0.0254(4) 0.0275(4) 0.0466(5) -0.0127(4) -0.0021(4) 0.0028(3)
Cl3 0.0284(4) 0.0441(5) 0.0310(5) 0.0122(4) 0.0034(4) 0.0006(4)
Cl1 0.0286(4) 0.0458(5) 0.0301(5) 0.0094(4) 0.0048(4) -0.0014(4)
Cl2 0.0370(5) 0.0209(4) 0.0543(6) -0.0041(4) -0.0045(4) 0.0043(3)
N2 0.0186(13) 0.0176(13) 0.0241(15) 0.0022(10) 0.0019(11) 0.0006(10)
N1 0.0187(14) 0.0203(13) 0.0269(15) 0.0022(11) 0.0019(11) 0.0025(10)
C20 0.0176(15) 0.0215(16) 0.0140(15) -0.0011(11) 0.0036(12) 0.0013(11)
N3 0.0332(16) 0.0201(14) 0.0238(15) 0.0006(11) 0.0073(12) 0.0004(11)
C21 0.0233(17) 0.0213(16) 0.0247(18) -0.0012(13) 0.0009(14) -0.0023(13)
C1 0.0187(16) 0.0217(16) 0.0176(16) -0.0030(12) 0.0014(13) 0.0017(12)
C34 0.033(2) 0.050(2) 0.052(3) 0.026(2) -0.0011(19) 0.0066(17)
N4 0.0345(16) 0.0184(14) 0.0247(15) 0.0012(11) 0.0030(12) -0.0045(11)
C9 0.087(3) 0.031(2) 0.026(2) -0.0034(16) 0.000(2) -0.002(2)
C25 0.0189(16) 0.0197(16) 0.0206(17) 0.0001(12) 0.0016(13) -0.0012(12)
C13 0.0199(17) 0.0183(16) 0.040(2) 0.0003(14) -0.0077(15) 0.0061(12)
C7 0.0227(17) 0.0246(17) 0.0256(18) 0.0006(13) 0.0059(14) -0.0012(12)
C11 0.0173(16) 0.0253(17) 0.035(2) 0.0004(14) -0.0005(14) 0.0036(12)
C26 0.0271(18) 0.0217(16) 0.0275(18) -0.0030(13) -0.0016(14) -0.0047(13)
C2 0.0228(16) 0.0231(16) 0.0183(17) -0.0041(12) 0.0032(13) 0.0005(12)
C4 0.0206(17) 0.039(2) 0.037(2) -0.0007(16) -0.0002(15) 0.0090(14)
C32 0.0204(17) 0.0284(18) 0.043(2) -0.0004(15) 0.0056(15) 0.0087(13)
C14 0.0176(16) 0.0249(17) 0.034(2) 0.0083(14) -0.0054(14) 0.0040(13)
C10 0.0187(17) 0.0266(17) 0.0306(19) -0.0002(14) -0.0050(14) 0.0048(13)
C8 0.040(2) 0.0221(17) 0.034(2) 0.0067(15) 0.0093(16) -0.0005(15)
C15 0.039(2) 0.042(2) 0.040(2) -0.0082(17) -0.0042(18) 0.0070(17)
C3 0.0214(17) 0.0326(19) 0.035(2) 0.0002(15) 0.0049(15) 0.0023(14)
C12 0.0226(17) 0.0297(18) 0.031(2) -0.0038(14) -0.0018(14) 0.0077(13)
C22 0.0243(19) 0.0278(19) 0.050(2) 0.0008(16) -0.0071(16) -0.0055(14)
C24 0.0225(17) 0.0214(16) 0.0279(18) 0.0009(13) 0.0013(14) 0.0052(12)
C19 0.031(2) 0.046(2) 0.040(2) 0.0176(17) -0.0015(17) 0.0006(16)
C23 0.0181(17) 0.033(2) 0.048(2) -0.0012(16) -0.0046(16) 0.0039(14)
C38 0.032(2) 0.031(2) 0.068(3) -0.0110(19) -0.0013(19) 0.0071(16)
C6 0.0256(17) 0.0231(16) 0.0218(18) 0.0014(13) 0.0000(14) 0.0002(13)
C29 0.0196(17) 0.0243(17) 0.040(2) 0.0087(15) -0.0032(15) 0.0043(13)
C33 0.0250(18) 0.0212(17) 0.040(2) -0.0020(14) -0.0015(15) 0.0082(13)
C30 0.0260(19) 0.0283(18) 0.036(2) -0.0010(15) -0.0090(16) 0.0076(14)
C31 0.0164(16) 0.0247(18) 0.046(2) 0.0015(15) -0.0054(15) 0.0033(13)
C18 0.033(2) 0.0246(19) 0.066(3) -0.0053(17) -0.0174(19) 0.0036(15)
C16 0.026(2) 0.036(2) 0.055(3) 0.0050(18) 0.0024(18) -0.0031(15)
C5 0.033(2) 0.0258(18) 0.0275(19) 0.0002(14) -0.0007(15) 0.0066(14)
C28 0.042(2) 0.0202(17) 0.036(2) 0.0033(15) 0.0066(16) -0.0014(15)
C27 0.079(3) 0.027(2) 0.039(2) -0.0020(16) 0.026(2) -0.0042(19)
C17 0.037(2) 0.053(3) 0.046(2) -0.0101(19) 0.0068(19) 0.0164(18)
C35 0.057(3) 0.054(3) 0.039(2) -0.004(2) -0.021(2) 0.011(2)
C36 0.0185(19) 0.035(2) 0.087(3) 0.002(2) -0.003(2) -0.0028(15)
C37 0.039(2) 0.059(3) 0.056(3) -0.006(2) 0.021(2) 0.0130(19)

loop_
_atom_type_symbol
_atom_type_description
_atom_type_scat_dispersion_real
_atom_type_scat_dispersion_imag
_atom_type_scat_source
C C 0.0033 0.0016 'International Tables Vol C Tables 4.2.6.8 and 6.1.1.4'
H H 0.0000 0.0000 'International Tables Vol C Tables 4.2.6.8 and 6.1.1.4'
Cl Cl 0.1484 0.1585 'International Tables Vol C Tables 4.2.6.8 and 6.1.1.4'
N N 0.0061 0.0033 'International Tables Vol C Tables 4.2.6.8 and 6.1.1.4'
Ti Ti 0.2776 0.4457 'International Tables Vol C Tables 4.2.6.8 and 6.1.1.4'

loop_
_exptl_crystal_face_index_h
_exptl_crystal_face_index_k
_exptl_crystal_face_index_l
_exptl_crystal_face_perp_dist
0 0 -1 0.048
0 0 1 0.093
0 1 0 0.113
0 -1 0 0.129
1 0 0 0.067
-1 0 0 0.074
-1 -1 0 0.103
0 -1 -1 0.101

loop_
_geom_angle_atom_site_label_1
_geom_angle_atom_site_label_2
_geom_angle_atom_site_label_3
_geom_angle
N1 Ti1 Cl2 105.67(8)
N1 Ti1 Cl1 103.22(8)
Cl2 Ti1 Cl1 101.54(4)
N1 Ti1 C11 140.74(11)
Cl2 Ti1 C11 96.76(8)
Cl1 Ti1 C11 103.28(9)
N1 Ti1 C12 119.02(11)
Cl2 Ti1 C12 131.09(9)
Cl1 Ti1 C12 87.35(9)
C11 Ti1 C12 35.14(11)
N1 Ti1 C10 113.72(11)
Cl2 Ti1 C10 87.23(8)
Cl1 Ti1 C10 138.13(9)
C11 Ti1 C10 34.87(11)
C12 Ti1 C10 58.18(11)
N1 Ti1 C13 86.23(11)
Cl2 Ti1 C13 144.87(9)
Cl1 Ti1 C13 107.78(9)
C11 Ti1 C13 58.25(11)
C12 Ti1 C13 35.09(11)
C10 Ti1 C13 57.98(11)
N1 Ti1 C14 83.48(11)
Cl2 Ti1 C14 112.64(9)
Cl1 Ti1 C14 142.05(9)
C11 Ti1 C14 58.00(11)
C12 Ti1 C14 58.00(12)
C10 Ti1 C14 34.87(11)
C13 Ti1 C14 34.61(11)
N2 Ti2 Cl3 103.94(8)
N2 Ti2 Cl4 107.48(8)
Cl3 Ti2 Cl4 100.67(4)
N2 Ti2 C31 141.22(11)
Cl3 Ti2 C31 102.78(9)
Cl4 Ti2 C31 94.51(9)
N2 Ti2 C32 120.06(11)
Cl3 Ti2 C32 86.71(9)
Cl4 Ti2 C32 128.53(9)
C31 Ti2 C32 35.12(12)
N2 Ti2 C33 87.14(11)
Cl3 Ti2 C33 106.99(9)
Cl4 Ti2 C33 144.52(9)
C31 Ti2 C33 58.27(11)
C32 Ti2 C33 35.02(12)
N2 Ti2 C30 113.61(12)
Cl3 Ti2 C30 137.59(9)
Cl4 Ti2 C30 86.60(9)
C31 Ti2 C30 34.82(12)
C32 Ti2 C30 58.04(12)
C33 Ti2 C30 57.98(12)
N2 Ti2 C29 83.82(11)
Cl3 Ti2 C29 141.28(9)
Cl4 Ti2 C29 113.21(9)
C31 Ti2 C29 57.94(11)
C32 Ti2 C29 57.87(12)
C33 Ti2 C29 34.66(12)
C30 Ti2 C29 34.80(11)
C20 N2 Ti2 130.0(2)
C20 N2 H2 107.8
Ti2 N2 H2 121.4
C1 N1 Ti1 130.7(2)
C1 N1 H1 103.4
Ti1 N1 H1 125.5
C25 C20 N2 121.5(3)
C25 C20 C21 119.1(3)
N2 C20 C21 119.4(3)
C9 N3 C8 108.1(3)
C9 N3 C7 110.6(3)
C8 N3 C7 109.9(2)
C22 C21 C20 118.1(3)
C22 C21 C26 119.5(3)
C20 C21 C26 122.2(3)
C6 C1 N1 121.3(3)
C6 C1 C2 119.1(3)
N1 C1 C2 119.6(3)
C29 C34 H34A 109.5
C29 C34 H34B 109.6
H34A C34 H34B 109.5
C29 C34 H34C 109.3
H34A C34 H34C 109.5
H34B C34 H34C 109.5
C27 N4 C28 108.9(3)
C27 N4 C26 111.0(3)
C28 N4 C26 110.3(3)
N3 C9 H9A 109.4
N3 C9 H9B 109.6
H9A C9 H9B 109.5
N3 C9 H9C 109.5
H9A C9 H9C 109.5
H9B C9 H9C 109.5
C24 C25 C20 121.1(3)
C24 C25 H25 119.5
C20 C25 H25 119.4
C14 C13 C12 107.8(3)
C14 C13 C18 125.8(3)
C12 C13 C18 126.3(3)
C14 C13 Ti1 72.71(17)
C12 C13 Ti1 71.72(18)
C18 C13 Ti1 124.0(2)
N3 C7 C2 113.4(3)
N3 C7 H7A 109.1
C2 C7 H7A 109.0
N3 C7 H7B 108.6
C2 C7 H7B 108.9
H7A C7 H7B 107.8
C10 C11 C12 108.2(3)
C10 C11 C16 125.8(3)
C12 C11 C16 126.0(3)
C10 C11 Ti1 73.17(18)
C12 C11 Ti1 72.51(18)
C16 C11 Ti1 119.8(2)
N4 C26 C21 113.6(3)
N4 C26 H26A 108.8
C21 C26 H26A 108.7
N4 C26 H26B 109.0
C21 C26 H26B 108.9
H26A C26 H26B 107.7
C3 C2 C1 118.5(3)
C3 C2 C7 119.7(3)
C1 C2 C7 121.7(3)
C5 C4 C3 119.4(3)
C5 C4 H4 120.2
C3 C4 H4 120.4
C31 C32 C33 107.8(3)
C31 C32 C37 126.4(3)
C33 C32 C37 125.7(3)
C31 C32 Ti2 72.00(18)
C33 C32 Ti2 72.80(18)
C37 C32 Ti2 124.2(2)
C13 C14 C10 108.4(3)
C13 C14 C19 126.9(3)
C10 C14 C19 124.5(3)
C13 C14 Ti1 72.68(18)
C10 C14 Ti1 72.32(18)
C19 C14 Ti1 124.9(2)
C11 C10 C14 107.9(3)
C11 C10 C15 127.5(3)
C14 C10 C15 124.5(3)
C11 C10 Ti1 71.97(19)
C14 C10 Ti1 72.80(18)
C15 C10 Ti1 124.0(2)
N3 C8 H8A 109.7
N3 C8 H8B 109.3
H8A C8 H8B 109.5
N3 C8 H8C 109.4
H8A C8 H8C 109.5
H8B C8 H8C 109.5
C10 C15 H15A 109.5
C10 C15 H15B 109.5
H15A C15 H15B 109.5
C10 C15 H15C 109.4
H15A C15 H15C 109.5
H15B C15 H15C 109.5
C4 C3 C2 121.7(3)
C4 C3 H3 119.1
C2 C3 H3 119.2
C11 C12 C13 107.8(3)
C11 C12 C17 125.7(3)
C13 C12 C17 126.3(3)
C11 C12 Ti1 72.35(18)
C13 C12 Ti1 73.18(18)
C17 C12 Ti1 124.0(2)
C23 C22 C21 122.1(3)
C23 C22 H22 119.0
C21 C22 H22 118.9
C23 C24 C25 120.1(3)
C23 C24 H24 119.9
C25 C24 H24 120.0
C14 C19 H19A 109.7
C14 C19 H19B 109.4
H19A C19 H19B 109.5
C14 C19 H19C 109.4
H19A C19 H19C 109.5
H19B C19 H19C 109.5
C24 C23 C22 119.4(3)
C24 C23 H23 120.3
C22 C23 H23 120.3
C33 C38 H38A 109.4
C33 C38 H38B 109.5
H38A C38 H38B 109.5
C33 C38 H38C 109.5
H38A C38 H38C 109.5
H38B C38 H38C 109.5
C5 C6 C1 121.3(3)
C5 C6 H6 119.5
C1 C6 H6 119.3
C33 C29 C30 108.3(3)
C33 C29 C34 127.4(3)
C30 C29 C34 124.1(3)
C33 C29 Ti2 72.10(18)
C30 C29 Ti2 72.52(18)
C34 C29 Ti2 125.0(2)
C29 C33 C32 107.9(3)
C29 C33 C38 126.6(3)
C32 C33 C38 125.3(3)
C29 C33 Ti2 73.23(18)
C32 C33 Ti2 72.18(18)
C38 C33 Ti2 123.5(2)
C31 C30 C29 107.6(3)
C31 C30 C35 127.0(3)
C29 C30 C35 125.3(3)
C31 C30 Ti2 71.35(19)
C29 C30 Ti2 72.68(18)
C35 C30 Ti2 124.7(2)
C30 C31 C32 108.4(3)
C30 C31 C36 126.1(3)
C32 C31 C36 125.5(4)
C30 C31 Ti2 73.83(19)
C32 C31 Ti2 72.88(18)
C36 C31 Ti2 119.1(2)
C13 C18 H18A 109.5
C13 C18 H18B 109.5
H18A C18 H18B 109.5
C13 C18 H18C 109.4
H18A C18 H18C 109.5
H18B C18 H18C 109.5
C11 C16 H16A 109.7
C11 C16 H16B 109.2
H16A C16 H16B 109.5
C11 C16 H16C 109.5
H16A C16 H16C 109.5
H16B C16 H16C 109.5
C4 C5 C6 119.9(3)
C4 C5 H5 120.0
C6 C5 H5 120.0
N4 C28 H28A 109.7
N4 C28 H28B 109.5
H28A C28 H28B 109.5
N4 C28 H28C 109.3
H28A C28 H28C 109.5
H28B C28 H28C 109.5
N4 C27 H27A 109.8
N4 C27 H27B 109.5
H27A C27 H27B 109.5
N4 C27 H27C 109.1
H27A C27 H27C 109.5
H27B C27 H27C 109.5
C12 C17 H17A 109.2
C12 C17 H17B 109.7
H17A C17 H17B 109.5
C12 C17 H17C 109.5
H17A C17 H17C 109.5
H17B C17 H17C 109.5
C30 C35 H35A 109.6
C30 C35 H35B 109.2
H35A C35 H35B 109.5
C30 C35 H35C 109.7
H35A C35 H35C 109.5
H35B C35 H35C 109.5
C31 C36 H36A 109.5
C31 C36 H36B 109.5
H36A C36 H36B 109.5
C31 C36 H36C 109.4
H36A C36 H36C 109.5
H36B C36 H36C 109.5
C32 C37 H37A 109.3
C32 C37 H37B 109.6
H37A C37 H37B 109.5
C32 C37 H37C 109.6
H37A C37 H37C 109.5
H37B C37 H37C 109.5

loop_
_geom_bond_atom_site_label_1
_geom_bond_atom_site_label_2
_geom_bond_distance
Ti1 N1 1.906(3)
Ti1 Cl2 2.2648(10)
Ti1 Cl1 2.2775(10)
Ti1 C11 2.347(3)
Ti1 C12 2.349(3)
Ti1 C10 2.363(3)
Ti1 C13 2.368(3)
Ti1 C14 2.369(3)
Ti2 N2 1.912(2)
Ti2 Cl3 2.2601(10)
Ti2 Cl4 2.2783(10)
Ti2 C31 2.338(3)
Ti2 C32 2.349(3)
Ti2 C33 2.357(3)
Ti2 C30 2.370(3)
Ti2 C29 2.372(3)
N2 C20 1.408(4)
N2 H2 0.9481
N1 C1 1.401(4)
N1 H1 0.9750
C20 C25 1.390(4)
C20 C21 1.417(4)
N3 C9 1.449(4)
N3 C8 1.456(4)
N3 C7 1.463(4)
C21 C22 1.391(5)
C21 C26 1.505(4)
C1 C6 1.394(4)
C1 C2 1.410(4)
C34 C29 1.507(5)
C34 H34A 0.9602
C34 H34B 0.9600
C34 H34C 0.9598
N4 C27 1.455(4)
N4 C28 1.458(4)
N4 C26 1.462(4)
C9 H9A 0.9602
C9 H9B 0.9600
C9 H9C 0.9600
C25 C24 1.383(4)
C25 H25 0.9297
C13 C14 1.409(5)
C13 C12 1.423(5)
C13 C18 1.504(4)
C7 C2 1.514(4)
C7 H7A 0.9699
C7 H7B 0.9699
C11 C10 1.411(5)
C11 C12 1.418(5)
C11 C16 1.499(5)
C26 H26A 0.9694
C26 H26B 0.9700
C2 C3 1.388(4)
C4 C5 1.380(5)
C4 C3 1.388(5)
C4 H4 0.9300
C32 C31 1.414(5)
C32 C33 1.416(5)
C32 C37 1.494(5)
C14 C10 1.418(4)
C14 C19 1.498(5)
C10 C15 1.497(5)
C8 H8A 0.9601
C8 H8B 0.9601
C8 H8C 0.9600
C15 H15A 0.9603
C15 H15B 0.9599
C15 H15C 0.9601
C3 H3 0.9300
C12 C17 1.497(5)
C22 C23 1.380(5)
C22 H22 0.9300
C24 C23 1.377(4)
C24 H24 0.9300
C19 H19A 0.9602
C19 H19B 0.9600
C19 H19C 0.9601
C23 H23 0.9301
C38 C33 1.495(5)
C38 H38A 0.9601
C38 H38B 0.9601
C38 H38C 0.9598
C6 C5 1.380(4)
C6 H6 0.9299
C29 C33 1.409(5)
C29 C30 1.418(5)
C30 C31 1.409(5)
C30 C35 1.499(5)
C31 C36 1.510(5)
C18 H18A 0.9598
C18 H18B 0.9599
C18 H18C 0.9600
C16 H16A 0.9599
C16 H16B 0.9600
C16 H16C 0.9600
C5 H5 0.9299
C28 H28A 0.9599
C28 H28B 0.9601
C28 H28C 0.9602
C27 H27A 0.9600
C27 H27B 0.9601
C27 H27C 0.9600
C17 H17A 0.9601
C17 H17B 0.9601
C17 H17C 0.9603
C35 H35A 0.9600
C35 H35B 0.9600
C35 H35C 0.9601
C36 H36A 0.9601
C36 H36B 0.9599
C36 H36C 0.9601
C37 H37A 0.9600
C37 H37B 0.9600
C37 H37C 0.9600

loop_
_geom_hbond_atom_site_label_D
_geom_hbond_atom_site_label_H
_geom_hbond_atom_site_label_A
_geom_hbond_distance_DH
_geom_hbond_distance_HA
_geom_hbond_distance_DA
_geom_hbond_angle_DHA
N2 H2 N4 0.95 2.10 2.922(3) 144.0
N1 H1 N3 0.98 2.10 2.978(4) 148.4
